data_7008531
loop_
_publ_author_name
'Nishioka, Takanori'
'Onishi, Yusuke'
'Nakajo, Kunio'
'Guo-Xin, Jin'
'Tanaka, Rika'
'Kinoshita, Isamu'

_publ_section_title
;
 Selective oxygenation of amphiphilic thiacalix[3]pyridine Rh(I) diene
 complexes in both water and organic solvents.
;
_journal_issue 12
_journal_name_full 'Dalton transactions (Cambridge, England : 2003)'
_journal_page_first 2130
_journal_page_last 2137
_journal_paper_doi 10.1039/b503924j
_journal_year 2005
_chemical_formula_moiety '[(Py3S3O3)Rh(nbd)](BPh4)'
_chemical_formula_sum 'C46 H37 B N3 O3 Rh S3'
_chemical_formula_weight 889.71
_space_group_IT_number 14
_symmetry_cell_setting monoclinic
_symmetry_Int_Tables_number 14
_symmetry_space_group_name_Hall '-P 2yn'
_symmetry_space_group_name_H-M 'P 1 21/n 1'
_cell_angle_alpha 90
_cell_angle_beta 95.333(3)
_cell_angle_gamma 90
_cell_formula_units_Z 4
_cell_length_a 14.274(2)
_cell_length_b 16.733(2)
_cell_length_c 16.190(2)
_cell_measurement_reflns_used 14017
_cell_measurement_temperature 193.2
_cell_measurement_theta_max 27.5
_cell_measurement_theta_min 4.1
_cell_volume 3850.2(9)
_computing_cell_refinement CRYSTALCLEAR
_computing_data_collection CRYSTALCLEAR
_computing_data_reduction 'teXsan Ver. 2.0'
_computing_publication_material 'teXsan Ver. 2.0'
_computing_structure_refinement SHELXL97
_computing_structure_solution SIR97
_diffrn_detector_area_resol_mean 14.63
_diffrn_measurement_device_type 'Rigaku/MSC Mercury CCD'
_diffrn_measurement_method \w
_diffrn_radiation_type 'Mo K\a'
_diffrn_radiation_wavelength 0.7107
_diffrn_reflns_av_R_equivalents 0.045
_diffrn_reflns_limit_h_max 15
_diffrn_reflns_limit_h_min -18
_diffrn_reflns_limit_k_max 20
_diffrn_reflns_limit_k_min -21
_diffrn_reflns_limit_l_max 20
_diffrn_reflns_limit_l_min -16
_diffrn_reflns_number 38044
_diffrn_reflns_theta_max 27.49
_diffrn_reflns_theta_min 4.05
_exptl_absorpt_coefficient_mu 0.654
_exptl_absorpt_correction_T_max 0.921
_exptl_absorpt_correction_T_min 0.867
_exptl_absorpt_correction_type Coppens_numerical
_exptl_absorpt_process_details '(Higashi, 1999)'
_exptl_crystal_colour Yellow
_exptl_crystal_density_diffrn 1.535
_exptl_crystal_density_method 'not measured'
_exptl_crystal_description Prism
_exptl_crystal_F_000 1824.00
_exptl_crystal_size_max 0.300
_exptl_crystal_size_mid 0.200
_exptl_crystal_size_min 0.100
_refine_diff_density_max 0.69
_refine_diff_density_min -0.51
_refine_ls_extinction_coef 0.0000
_refine_ls_extinction_expression Fc^*^=kFc[1+0.001xFc^2^\l^3^/sin(2\q)]^-1/4^
_refine_ls_extinction_method SHELXL
_refine_ls_goodness_of_fit_ref 1.030
_refine_ls_hydrogen_treatment refall
_refine_ls_number_parameters 662
_refine_ls_number_reflns 8726
_refine_ls_R_factor_gt 0.0385
_refine_ls_shift/su_max 0.0000
_refine_ls_structure_factor_coef Fsqd
_refine_ls_weighting_details 'w = 1/[\s^2^(Fo^2^) + (0.0100P)^2^+0.0000P] where P=(Fo^2^+2Fc^2^)/3'
_refine_ls_weighting_scheme calc
_refine_ls_wR_factor_ref 0.0640
_reflns_number_gt 6610
_reflns_number_total 8726
_reflns_threshold_expression >2.0sigma(I)
_cod_data_source_file b503924j.txt
_cod_data_source_block 6[(Py3S3O3)Rh(nbd)](BPh4)
_cod_original_cell_volume 3850.1(8)
_cod_original_sg_symbol_H-M 'P 21/n '
_cod_original_formula_sum 'C46 H37 B N3 O3 S3 Rh '
_cod_database_code 7008531

loop_
_symmetry_equiv_pos_as_xyz
x,y,z
1/2-x,1/2+y,1/2-z
-x,-y,-z
1/2+x,1/2-y,1/2+z

loop_
_atom_site_label
_atom_site_type_symbol
_atom_site_fract_x
_atom_site_fract_y
_atom_site_fract_z
_atom_site_U_iso_or_equiv
_atom_site_adp_type
_atom_site_occupancy
_atom_site_symmetry_multiplicity
_atom_site_calc_flag
_atom_site_refinement_flags
_atom_site_disorder_assembly
_atom_site_disorder_group
Rh(1) Rh 0.21922(1) 0.30077(1) 0.66150(1) 0.01691(6) Uani 1.00 1 d . . .
S(1) S 0.03149(5) 0.35844(5) 0.54803(5) 0.0321(2) Uani 1.00 1 d . . .
S(2) S 0.18246(5) 0.14180(4) 0.76250(5) 0.0273(2) Uani 1.00 1 d . . .
S(3) S 0.26683(5) 0.44828(4) 0.80739(4) 0.0231(2) Uani 1.00 1 d . . .
O(1) O -0.0582(2) 0.3814(2) 0.5043(2) 0.0583(7) Uani 1.00 1 d . . .
O(2) O 0.1548(2) 0.0717(1) 0.8104(1) 0.0409(5) Uani 1.00 1 d . . .
O(3) O 0.2716(1) 0.5107(1) 0.8722(1) 0.0379(5) Uani 1.00 1 d . . .
N(1) N 0.0892(1) 0.2432(1) 0.6568(1) 0.0193(5) Uani 1.00 1 d . . .
N(2) N 0.2163(1) 0.2948(1) 0.8010(1) 0.0188(5) Uani 1.00 1 d . . .
N(3) N 0.1367(1) 0.4140(1) 0.6816(1) 0.0192(5) Uani 1.00 1 d . . .
C(1) C 0.0127(2) 0.2722(2) 0.6123(2) 0.0224(6) Uani 1.00 1 d . . .
C(2) C -0.0752(2) 0.2379(2) 0.6108(2) 0.0287(7) Uani 1.00 1 d . . .
C(3) C -0.0856(2) 0.1711(2) 0.6586(2) 0.0357(8) Uani 1.00 1 d . . .
C(4) C -0.0086(2) 0.1400(2) 0.7057(2) 0.0324(7) Uani 1.00 1 d . . .
C(5) C 0.0770(2) 0.1781(2) 0.7032(2) 0.0229(6) Uani 1.00 1 d . . .
C(6) C 0.1897(2) 0.2261(2) 0.8335(2) 0.0216(6) Uani 1.00 1 d . . .
C(7) C 0.1738(2) 0.2155(2) 0.9156(2) 0.0295(7) Uani 1.00 1 d . . .
C(8) C 0.1851(2) 0.2811(2) 0.9670(2) 0.0297(7) Uani 1.00 1 d . . .
C(9) C 0.2112(2) 0.3537(2) 0.9355(2) 0.0250(6) Uani 1.00 1 d . . .
C(10) C 0.2258(2) 0.3574(2) 0.8524(2) 0.0186(6) Uani 1.00 1 d . . .
C(11) C 0.1578(2) 0.4659(2) 0.7432(2) 0.0204(6) Uani 1.00 1 d . . .
C(12) C 0.1040(2) 0.5314(2) 0.7582(2) 0.0275(7) Uani 1.00 1 d . . .
C(13) C 0.0223(2) 0.5443(2) 0.7067(2) 0.0331(7) Uani 1.00 1 d . . .
C(14) C -0.0027(2) 0.4911(2) 0.6432(2) 0.0294(7) Uani 1.00 1 d . . .
C(15) C 0.0564(2) 0.4272(2) 0.6341(2) 0.0231(6) Uani 1.00 1 d . . .
C(16) C 0.2483(2) 0.2741(2) 0.5410(2) 0.0234(6) Uani 1.00 1 d . . .
C(17) C 0.2871(2) 0.2143(2) 0.5960(2) 0.0214(6) Uani 1.00 1 d . . .
C(18) C 0.3900(2) 0.2392(2) 0.6183(2) 0.0279(7) Uani 1.00 1 d . . .
C(19) C 0.3725(2) 0.3115(2) 0.6716(2) 0.0260(7) Uani 1.00 1 d . . .
C(20) C 0.3347(2) 0.3699(2) 0.6198(2) 0.0231(6) Uani 1.00 1 d . . .
C(21) C 0.3275(2) 0.3342(2) 0.5322(2) 0.0240(6) Uani 1.00 1 d . . .
C(22) C 0.4142(2) 0.2797(2) 0.5375(2) 0.0286(7) Uani 1.00 1 d . . .
C(23) C -0.3958(2) 0.3511(2) 0.8377(2) 0.0181(6) Uani 1.00 1 d . . .
C(24) C -0.4535(2) 0.2908(2) 0.8649(2) 0.0236(6) Uani 1.00 1 d . . .
C(25) C -0.5290(2) 0.3067(2) 0.9113(2) 0.0290(7) Uani 1.00 1 d . . .
C(26) C -0.5485(2) 0.3838(2) 0.9329(2) 0.0311(7) Uani 1.00 1 d . . .
C(27) C -0.4951(2) 0.4459(2) 0.9061(2) 0.0298(7) Uani 1.00 1 d . . .
C(28) C -0.4209(2) 0.4286(2) 0.8597(2) 0.0245(6) Uani 1.00 1 d . . .
C(29) C -0.2073(2) 0.3614(1) 0.8401(2) 0.0172(5) Uani 1.00 1 d . . .
C(30) C -0.2036(2) 0.4026(2) 0.9153(2) 0.0197(6) Uani 1.00 1 d . . .
C(31) C -0.1197(2) 0.4268(2) 0.9587(2) 0.0263(7) Uani 1.00 1 d . . .
C(32) C -0.0350(2) 0.4105(2) 0.9282(2) 0.0296(7) Uani 1.00 1 d . . .
C(33) C -0.0350(2) 0.3670(2) 0.8557(2) 0.0285(7) Uani 1.00 1 d . . .
C(34) C -0.1192(2) 0.3428(2) 0.8138(2) 0.0221(6) Uani 1.00 1 d . . .
C(35) C -0.3017(2) 0.2412(2) 0.7583(2) 0.0160(5) Uani 1.00 1 d . . .
C(36) C -0.2520(2) 0.1840(2) 0.8080(2) 0.0214(6) Uani 1.00 1 d . . .
C(37) C -0.2535(2) 0.1030(2) 0.7894(2) 0.0266(7) Uani 1.00 1 d . . .
C(38) C -0.3050(2) 0.0754(2) 0.7186(2) 0.0268(7) Uani 1.00 1 d . . .
C(39) C -0.3547(2) 0.1297(2) 0.6679(2) 0.0256(6) Uani 1.00 1 d . . .
C(40) C -0.3534(2) 0.2107(2) 0.6877(2) 0.0205(6) Uani 1.00 1 d . . .
C(41) C -0.3205(2) 0.3884(2) 0.6972(2) 0.0175(6) Uani 1.00 1 d . . .
C(42) C -0.2499(2) 0.3965(2) 0.6437(2) 0.0237(6) Uani 1.00 1 d . . .
C(43) C -0.2642(2) 0.4317(2) 0.5657(2) 0.0266(7) Uani 1.00 1 d . . .
C(44) C -0.3518(2) 0.4619(2) 0.5387(2) 0.0283(7) Uani 1.00 1 d . . .
C(45) C -0.4229(2) 0.4572(2) 0.5899(2) 0.0316(7) Uani 1.00 1 d . . .
C(46) C -0.4068(2) 0.4207(2) 0.6671(2) 0.0258(6) Uani 1.00 1 d . . .
B(1) B -0.3061(2) 0.3359(2) 0.7843(2) 0.0166(6) Uani 1.00 1 d . . .
H(1) H -0.126(2) 0.261(2) 0.579(2) 0.02713(10) Uiso 1.00 1 d . . .
H(2) H -0.143(2) 0.147(2) 0.660(2) 0.0498(1) Uiso 1.00 1 d . . .
H(3) H -0.009(2) 0.095(2) 0.738(2) 0.0279(1) Uiso 1.00 1 d . . .
H(4) H 0.158(2) 0.166(2) 0.932(2) 0.0363(1) Uiso 1.00 1 d . . .
H(5) H 0.176(2) 0.278(2) 1.024(2) 0.0374(1) Uiso 1.00 1 d . . .
H(6) H 0.220(2) 0.398(2) 0.967(2) 0.01922(9) Uiso 1.00 1 d . . .
H(7) H 0.124(2) 0.566(2) 0.804(2) 0.02798(10) Uiso 1.00 1 d . . .
H(8) H -0.016(2) 0.587(2) 0.714(2) 0.02877(10) Uiso 1.00 1 d . . .
H(9) H -0.057(2) 0.496(2) 0.609(2) 0.01998(9) Uiso 1.00 1 d . . .
H(10) H 0.197(2) 0.267(2) 0.502(2) 0.02513(10) Uiso 1.00 1 d . . .
H(11) H 0.264(2) 0.162(2) 0.599(2) 0.02345(9) Uiso 1.00 1 d . . .
H(12) H 0.431(2) 0.201(2) 0.642(2) 0.02689(9) Uiso 1.00 1 d . . .
H(13) H 0.393(2) 0.315(2) 0.724(2) 0.02273(10) Uiso 1.00 1 d . . .
H(14) H 0.327(2) 0.421(2) 0.630(2) 0.02420(10) Uiso 1.00 1 d . . .
H(15) H 0.316(2) 0.371(2) 0.490(2) 0.02353(9) Uiso 1.00 1 d . . .
H(16) H 0.415(2) 0.246(2) 0.493(2) 0.02183(9) Uiso 1.00 1 d . . .
H(17) H 0.472(2) 0.309(2) 0.544(2) 0.03086(10) Uiso 1.00 1 d . . .
H(18) H -0.443(1) 0.238(1) 0.851(1) 0.00763(8) Uiso 1.00 1 d . . .
H(19) H -0.565(2) 0.259(2) 0.925(2) 0.02428(9) Uiso 1.00 1 d . . .
H(20) H -0.602(2) 0.396(2) 0.966(2) 0.0510(1) Uiso 1.00 1 d . . .
H(21) H -0.509(2) 0.501(2) 0.918(2) 0.02737(10) Uiso 1.00 1 d . . .
H(22) H -0.389(2) 0.469(2) 0.843(2) 0.0312(1) Uiso 1.00 1 d . . .
H(23) H -0.257(2) 0.414(1) 0.940(1) 0.01115(8) Uiso 1.00 1 d . . .
H(24) H -0.122(2) 0.454(2) 1.009(2) 0.02070(9) Uiso 1.00 1 d . . .
H(25) H 0.023(2) 0.428(2) 0.956(2) 0.0434(1) Uiso 1.00 1 d . . .
H(26) H 0.020(2) 0.352(2) 0.835(2) 0.02158(9) Uiso 1.00 1 d . . .
H(27) H -0.118(2) 0.312(2) 0.768(2) 0.02189(9) Uiso 1.00 1 d . . .
H(28) H -0.216(2) 0.202(2) 0.855(2) 0.02109(9) Uiso 1.00 1 d . . .
H(29) H -0.219(2) 0.068(2) 0.823(2) 0.02704(10) Uiso 1.00 1 d . . .
H(30) H -0.306(2) 0.020(2) 0.709(2) 0.02278(9) Uiso 1.00 1 d . . .
H(31) H -0.391(2) 0.111(2) 0.621(2) 0.0301(1) Uiso 1.00 1 d . . .
H(32) H -0.391(2) 0.246(1) 0.654(1) 0.01415(8) Uiso 1.00 1 d . . .
H(33) H -0.190(2) 0.378(1) 0.660(1) 0.01730(9) Uiso 1.00 1 d . . .
H(34) H -0.214(2) 0.432(2) 0.531(2) 0.02623(10) Uiso 1.00 1 d . . .
H(35) H -0.361(2) 0.484(2) 0.487(2) 0.0324(1) Uiso 1.00 1 d . . .
H(36) H -0.485(2) 0.477(2) 0.574(2) 0.02458(9) Uiso 1.00 1 d . . .
H(37) H -0.455(2) 0.417(1) 0.698(2) 0.01649(9) Uiso 1.00 1 d . . .

loop_
_atom_site_aniso_label
_atom_site_aniso_U_11
_atom_site_aniso_U_22
_atom_site_aniso_U_33
_atom_site_aniso_U_12
_atom_site_aniso_U_13
_atom_site_aniso_U_23
Rh(1) 0.0201(1) 0.0138(1) 0.0170(1) -0.00147(9) 0.00230(7) -0.0001(1)
S(1) 0.0385(4) 0.0271(4) 0.0280(4) 0.0030(3) -0.0109(3) 0.0004(3)
S(2) 0.0405(4) 0.0138(4) 0.0280(4) 0.0023(3) 0.0051(3) 0.0013(3)
S(3) 0.0291(4) 0.0152(4) 0.0246(4) -0.0026(3) -0.0008(3) -0.0028(3)
O(1) 0.052(2) 0.065(2) 0.056(2) 0.011(1) -0.008(1) 0.001(1)
O(2) 0.066(2) 0.018(1) 0.039(1) -0.001(1) 0.010(1) 0.0073(10)
O(3) 0.048(1) 0.026(1) 0.038(1) -0.001(1) -0.001(1) -0.0090(10)
N(1) 0.023(1) 0.017(1) 0.019(1) -0.0017(9) 0.0042(9) -0.0032(10)
N(2) 0.019(1) 0.015(1) 0.022(1) 0.0007(10) 0.0017(9) 0.002(1)
N(3) 0.022(1) 0.017(1) 0.019(1) -0.0002(9) 0.0025(9) 0.0015(10)
C(1) 0.024(1) 0.022(1) 0.021(1) -0.001(1) 0.004(1) -0.009(1)
C(2) 0.022(2) 0.038(2) 0.027(2) -0.001(1) 0.004(1) -0.014(1)
C(3) 0.032(2) 0.047(2) 0.030(2) -0.014(2) 0.012(1) -0.017(2)
C(4) 0.045(2) 0.026(2) 0.029(2) -0.013(1) 0.014(1) -0.006(1)
C(5) 0.032(2) 0.017(1) 0.020(1) -0.004(1) 0.005(1) -0.005(1)
C(6) 0.023(1) 0.018(1) 0.023(2) 0.003(1) 0.003(1) 0.002(1)
C(7) 0.037(2) 0.028(2) 0.024(2) 0.000(1) 0.005(1) 0.009(1)
C(8) 0.034(2) 0.039(2) 0.016(2) -0.001(1) 0.004(1) 0.004(1)
C(9) 0.023(1) 0.028(2) 0.023(2) 0.001(1) 0.001(1) -0.007(1)
C(10) 0.018(1) 0.017(1) 0.021(1) 0.002(1) 0.001(1) 0.000(1)
C(11) 0.023(1) 0.015(1) 0.023(1) -0.002(1) 0.005(1) 0.002(1)
C(12) 0.034(2) 0.018(2) 0.031(2) 0.000(1) 0.007(1) -0.004(1)
C(13) 0.032(2) 0.022(2) 0.047(2) 0.008(1) 0.012(1) 0.001(2)
C(14) 0.025(2) 0.026(2) 0.037(2) 0.004(1) -0.001(1) 0.007(1)
C(15) 0.028(2) 0.018(1) 0.023(2) -0.002(1) 0.002(1) 0.003(1)
C(16) 0.029(2) 0.023(2) 0.018(1) -0.002(1) 0.002(1) -0.007(1)
C(17) 0.024(1) 0.013(2) 0.028(2) -0.003(1) 0.009(1) -0.005(1)
C(18) 0.024(2) 0.023(2) 0.037(2) 0.004(1) 0.006(1) 0.004(1)
C(19) 0.024(1) 0.034(2) 0.021(2) -0.008(1) 0.000(1) -0.005(1)
C(20) 0.027(2) 0.016(2) 0.027(2) -0.007(1) 0.009(1) -0.004(1)
C(21) 0.037(2) 0.019(1) 0.017(1) -0.005(1) 0.007(1) 0.002(1)
C(22) 0.031(2) 0.026(2) 0.031(2) -0.005(1) 0.015(1) -0.008(1)
C(23) 0.020(1) 0.019(1) 0.014(1) 0.002(1) -0.004(1) 0.001(1)
C(24) 0.026(1) 0.023(2) 0.021(1) 0.001(1) -0.001(1) 0.003(1)
C(25) 0.026(2) 0.038(2) 0.023(2) -0.005(1) 0.001(1) 0.008(1)
C(26) 0.022(2) 0.047(2) 0.024(2) 0.006(1) 0.002(1) 0.000(1)
C(27) 0.029(2) 0.029(2) 0.031(2) 0.009(1) 0.002(1) -0.004(1)
C(28) 0.025(2) 0.021(2) 0.027(2) 0.001(1) 0.002(1) 0.002(1)
C(29) 0.022(1) 0.010(1) 0.019(1) 0.000(1) -0.002(1) 0.003(1)
C(30) 0.024(1) 0.015(1) 0.020(1) 0.001(1) 0.001(1) 0.000(1)
C(31) 0.035(2) 0.021(2) 0.022(2) -0.002(1) -0.006(1) -0.003(1)
C(32) 0.027(2) 0.025(2) 0.034(2) -0.007(1) -0.008(1) 0.003(1)
C(33) 0.021(2) 0.030(2) 0.034(2) 0.001(1) 0.004(1) 0.003(1)
C(34) 0.026(2) 0.020(2) 0.020(2) 0.002(1) 0.000(1) 0.000(1)
C(35) 0.020(1) 0.014(1) 0.014(1) -0.001(1) 0.003(1) 0.001(1)
C(36) 0.029(1) 0.017(2) 0.017(1) -0.001(1) -0.002(1) 0.000(1)
C(37) 0.035(2) 0.016(1) 0.030(2) 0.004(1) 0.005(1) 0.008(1)
C(38) 0.035(2) 0.014(2) 0.033(2) -0.002(1) 0.011(1) -0.003(1)
C(39) 0.033(2) 0.024(2) 0.020(2) -0.008(1) 0.003(1) -0.006(1)
C(40) 0.027(1) 0.016(2) 0.018(1) -0.001(1) 0.000(1) 0.001(1)
C(41) 0.022(1) 0.011(1) 0.020(1) -0.003(1) -0.002(1) -0.001(1)
C(42) 0.027(2) 0.020(2) 0.023(2) 0.005(1) 0.000(1) 0.000(1)
C(43) 0.040(2) 0.021(2) 0.019(2) -0.002(1) 0.005(1) 0.002(1)
C(44) 0.043(2) 0.021(2) 0.020(2) -0.004(1) -0.008(1) 0.005(1)
C(45) 0.025(2) 0.032(2) 0.036(2) -0.001(1) -0.011(1) 0.012(1)
C(46) 0.023(2) 0.026(2) 0.028(2) -0.002(1) 0.000(1) 0.009(1)
B(1) 0.020(2) 0.015(2) 0.013(2) 0.001(1) -0.004(1) 0.002(1)

loop_
_atom_type_symbol
_atom_type_description
_atom_type_scat_dispersion_real
_atom_type_scat_dispersion_imag
_atom_type_scat_source
C C 0.003 0.002
;International Tables for Crystallography
(1992, Vol. C, Tables 4.2.6.8 and 6.1.1.4)
;
H H 0.000 0.000
;International Tables for Crystallography
(1992, Vol. C, Table 6.1.1.4)
;
B B 0.001 0.001
;International Tables for Crystallography
(1992, Vol. C, Tables 4.2.6.8 and 6.1.1.4)
;
N N 0.006 0.003
;International Tables for Crystallography
(1992, Vol. C, Tables 4.2.6.8 and 6.1.1.4)
;
O O 0.011 0.006
;International Tables for Crystallography
(1992, Vol. C, Tables 4.2.6.8 and 6.1.1.4)
;
Rh Rh -1.118 0.919
;International Tables for Crystallography
(1992, Vol. C, Tables 4.2.6.8 and 6.1.1.4)
;
S S 0.125 0.123
;International Tables for Crystallography
(1992, Vol. C, Tables 4.2.6.8 and 6.1.1.4)
;

loop_
_geom_angle_atom_site_label_1
_geom_angle_atom_site_label_2
_geom_angle_atom_site_label_3
_geom_angle
_geom_angle_site_symmetry_1
_geom_angle_site_symmetry_2
_geom_angle_site_symmetry_3
_geom_angle_publ_flag
N(1) Rh(1) N(2) 85.24(8) . . . yes
N(1) Rh(1) N(3) 85.35(8) . . . yes
N(1) Rh(1) C(16) 97.00(10) . . . yes
N(1) Rh(1) C(17) 96.61(9) . . . yes
N(1) Rh(1) C(19) 157.10(10) . . . yes
N(1) Rh(1) C(20) 158.91(9) . . . yes
N(2) Rh(1) N(3) 80.55(8) . . . yes
N(2) Rh(1) C(16) 161.70(9) . . . yes
N(2) Rh(1) C(17) 121.95(9) . . . yes
N(2) Rh(1) C(19) 92.29(9) . . . yes
N(2) Rh(1) C(20) 114.72(9) . . . yes
N(3) Rh(1) C(16) 117.70(9) . . . yes
N(3) Rh(1) C(17) 157.48(9) . . . yes
N(3) Rh(1) C(19) 116.76(9) . . . yes
N(3) Rh(1) C(20) 91.12(9) . . . yes
C(16) Rh(1) C(17) 39.8(1) . . . yes
C(16) Rh(1) C(19) 78.6(1) . . . yes
C(16) Rh(1) C(20) 66.3(1) . . . yes
C(17) Rh(1) C(19) 65.5(1) . . . yes
C(17) Rh(1) C(20) 79.0(1) . . . yes
C(19) Rh(1) C(20) 36.5(1) . . . yes
O(1) S(1) C(1) 108.6(1) . . . yes
O(1) S(1) C(15) 107.9(1) . . . yes
C(1) S(1) C(15) 95.4(1) . . . yes
O(2) S(2) C(5) 107.1(1) . . . yes
O(2) S(2) C(6) 106.6(1) . . . yes
C(5) S(2) C(6) 94.0(1) . . . yes
O(3) S(3) C(10) 107.7(1) . . . yes
O(3) S(3) C(11) 105.8(1) . . . yes
C(10) S(3) C(11) 94.3(1) . . . yes
Rh(1) N(1) C(1) 121.9(2) . . . yes
Rh(1) N(1) C(5) 121.0(2) . . . yes
C(1) N(1) C(5) 116.9(2) . . . yes
Rh(1) N(2) C(6) 117.6(2) . . . yes
Rh(1) N(2) C(10) 125.2(2) . . . yes
C(6) N(2) C(10) 116.5(2) . . . yes
Rh(1) N(3) C(11) 124.4(2) . . . yes
Rh(1) N(3) C(15) 118.9(2) . . . yes
C(11) N(3) C(15) 116.3(2) . . . yes
S(1) C(1) N(1) 116.1(2) . . . yes
S(1) C(1) C(2) 120.3(2) . . . yes
N(1) C(1) C(2) 123.6(3) . . . yes
C(1) C(2) C(3) 118.3(3) . . . yes
C(2) C(3) C(4) 119.7(3) . . . yes
C(3) C(4) C(5) 118.1(3) . . . yes
S(2) C(5) N(1) 115.0(2) . . . yes
S(2) C(5) C(4) 121.5(2) . . . yes
N(1) C(5) C(4) 123.5(2) . . . yes
S(2) C(6) N(2) 114.9(2) . . . yes
S(2) C(6) C(7) 120.4(2) . . . yes
N(2) C(6) C(7) 124.6(2) . . . yes
C(6) C(7) C(8) 117.3(3) . . . yes
C(7) C(8) C(9) 119.9(3) . . . yes
C(8) C(9) C(10) 118.0(3) . . . yes
S(3) C(10) N(2) 115.2(2) . . . yes
S(3) C(10) C(9) 120.9(2) . . . yes
N(2) C(10) C(9) 123.8(2) . . . yes
S(3) C(11) N(3) 116.4(2) . . . yes
S(3) C(11) C(12) 119.5(2) . . . yes
N(3) C(11) C(12) 124.1(2) . . . yes
C(11) C(12) C(13) 118.0(3) . . . yes
C(12) C(13) C(14) 119.5(3) . . . yes
C(13) C(14) C(15) 117.4(3) . . . yes
S(1) C(15) N(3) 115.6(2) . . . yes
S(1) C(15) C(14) 119.7(2) . . . yes
N(3) C(15) C(14) 124.5(2) . . . yes
Rh(1) C(16) C(17) 70.3(2) . . . yes
Rh(1) C(16) C(21) 99.3(2) . . . yes
C(17) C(16) C(21) 105.9(2) . . . yes
Rh(1) C(17) C(16) 69.9(2) . . . yes
Rh(1) C(17) C(18) 99.9(2) . . . yes
C(16) C(17) C(18) 105.4(2) . . . yes
C(17) C(18) C(19) 98.4(2) . . . yes
C(17) C(18) C(22) 101.8(2) . . . yes
C(19) C(18) C(22) 101.2(2) . . . yes
Rh(1) C(19) C(18) 96.2(2) . . . yes
Rh(1) C(19) C(20) 71.2(2) . . . yes
C(18) C(19) C(20) 107.3(2) . . . yes
Rh(1) C(20) C(19) 72.3(2) . . . yes
Rh(1) C(20) C(21) 95.3(2) . . . yes
C(19) C(20) C(21) 106.2(2) . . . yes
C(16) C(21) C(20) 99.0(2) . . . yes
C(16) C(21) C(22) 101.7(2) . . . yes
C(20) C(21) C(22) 101.2(2) . . . yes
C(18) C(22) C(21) 93.8(2) . . . yes
C(24) C(23) C(28) 114.6(2) . . . yes
C(24) C(23) B(1) 124.6(2) . . . yes
C(28) C(23) B(1) 120.8(2) . . . yes
C(23) C(24) C(25) 122.5(3) . . . yes
C(24) C(25) C(26) 120.1(3) . . . yes
C(25) C(26) C(27) 119.8(3) . . . yes
C(26) C(27) C(28) 119.0(3) . . . yes
C(23) C(28) C(27) 124.0(3) . . . yes
C(30) C(29) C(34) 114.4(2) . . . yes
C(30) C(29) B(1) 124.3(2) . . . yes
C(34) C(29) B(1) 121.3(2) . . . yes
C(29) C(30) C(31) 123.1(3) . . . yes
C(30) C(31) C(32) 120.3(3) . . . yes
C(31) C(32) C(33) 118.6(3) . . . yes
C(32) C(33) C(34) 120.2(3) . . . yes
C(29) C(34) C(33) 123.3(3) . . . yes
C(36) C(35) C(40) 114.8(2) . . . yes
C(36) C(35) B(1) 122.8(2) . . . yes
C(40) C(35) B(1) 122.2(2) . . . yes
C(35) C(36) C(37) 123.1(2) . . . yes
C(36) C(37) C(38) 120.1(3) . . . yes
C(37) C(38) C(39) 118.6(3) . . . yes
C(38) C(39) C(40) 120.6(3) . . . yes
C(35) C(40) C(39) 122.6(2) . . . yes
C(42) C(41) C(46) 114.3(2) . . . yes
C(42) C(41) B(1) 122.7(2) . . . yes
C(46) C(41) B(1) 122.7(2) . . . yes
C(41) C(42) C(43) 123.5(3) . . . yes
C(42) C(43) C(44) 119.6(3) . . . yes
C(43) C(44) C(45) 119.1(3) . . . yes
C(44) C(45) C(46) 119.9(3) . . . yes
C(41) C(46) C(45) 123.6(3) . . . yes
C(23) B(1) C(29) 109.9(2) . . . yes
C(23) B(1) C(35) 109.7(2) . . . yes
C(23) B(1) C(41) 109.1(2) . . . yes
C(29) B(1) C(35) 109.7(2) . . . yes
C(29) B(1) C(41) 111.0(2) . . . yes
C(35) B(1) C(41) 107.3(2) . . . yes

loop_
_geom_bond_atom_site_label_1
_geom_bond_atom_site_label_2
_geom_bond_distance
_geom_bond_site_symmetry_1
_geom_bond_site_symmetry_2
_geom_bond_publ_flag
Rh(1) N(1) 2.086(2) . . yes
Rh(1) N(2) 2.265(2) . . yes
Rh(1) N(3) 2.271(2) . . yes
Rh(1) C(16) 2.080(3) . . yes
Rh(1) C(17) 2.085(3) . . yes
Rh(1) C(19) 2.187(3) . . yes
Rh(1) C(20) 2.172(3) . . yes
S(1) O(1) 1.456(2) . . yes
S(1) C(1) 1.814(3) . . yes
S(1) C(15) 1.817(3) . . yes
S(2) O(2) 1.481(2) . . yes
S(2) C(5) 1.814(3) . . yes
S(2) C(6) 1.816(3) . . yes
S(3) O(3) 1.478(2) . . yes
S(3) C(10) 1.808(3) . . yes
S(3) C(11) 1.813(3) . . yes
N(1) C(1) 1.342(3) . . yes
N(1) C(5) 1.342(3) . . yes
N(2) C(6) 1.335(3) . . yes
N(2) C(10) 1.336(3) . . yes
N(3) C(11) 1.336(3) . . yes
N(3) C(15) 1.338(3) . . yes
C(1) C(2) 1.378(4) . . yes
C(2) C(3) 1.375(4) . . yes
C(3) C(4) 1.380(4) . . yes
C(4) C(5) 1.382(4) . . yes
C(6) C(7) 1.381(4) . . yes
C(7) C(8) 1.377(4) . . yes
C(8) C(9) 1.382(4) . . yes
C(9) C(10) 1.381(4) . . yes
C(11) C(12) 1.373(4) . . yes
C(12) C(13) 1.385(4) . . yes
C(13) C(14) 1.382(4) . . yes
C(14) C(15) 1.377(4) . . yes
C(16) C(17) 1.417(4) . . yes
C(16) C(21) 1.529(4) . . yes
C(17) C(18) 1.537(4) . . yes
C(18) C(19) 1.519(4) . . yes
C(18) C(22) 1.540(4) . . yes
C(19) C(20) 1.366(4) . . yes
C(20) C(21) 1.533(4) . . yes
C(21) C(22) 1.533(4) . . yes
C(23) C(24) 1.399(4) . . yes
C(23) C(28) 1.400(4) . . yes
C(23) B(1) 1.630(4) . . yes
C(24) C(25) 1.396(4) . . yes
C(25) C(26) 1.373(5) . . yes
C(26) C(27) 1.382(4) . . yes
C(27) C(28) 1.385(4) . . yes
C(29) C(30) 1.396(4) . . yes
C(29) C(34) 1.399(4) . . yes
C(29) B(1) 1.658(4) . . yes
C(30) C(31) 1.390(4) . . yes
C(31) C(32) 1.376(4) . . yes
C(32) C(33) 1.381(4) . . yes
C(33) C(34) 1.385(4) . . yes
C(35) C(36) 1.401(4) . . yes
C(35) C(40) 1.397(4) . . yes
C(35) B(1) 1.643(4) . . yes
C(36) C(37) 1.388(4) . . yes
C(37) C(38) 1.382(4) . . yes
C(38) C(39) 1.376(4) . . yes
C(39) C(40) 1.393(4) . . yes
C(41) C(42) 1.395(4) . . yes
C(41) C(46) 1.392(4) . . yes
C(41) B(1) 1.657(4) . . yes
C(42) C(43) 1.390(4) . . yes
C(43) C(44) 1.382(4) . . yes
C(44) C(45) 1.372(4) . . yes
C(45) C(46) 1.390(4) . . yes

loop_
_geom_contact_atom_site_label_1
_geom_contact_atom_site_label_2
_geom_contact_distance
_geom_contact_site_symmetry_1
_geom_contact_site_symmetry_2
_geom_contact_publ_flag
S(1) C(25) 3.595(3) . 4_554 ?
S(2) O(3) 3.203(2) . 2_546 ?
S(2) S(3) 3.527(1) . 2_546 ?
S(3) O(2) 3.090(2) . 2_556 ?
S(3) C(26) 3.353(3) . 1_655 ?
O(1) C(14) 3.376(4) . 3_566 ?
O(1) C(25) 3.530(4) . 4_554 ?
O(2) O(3) 3.385(3) . 2_546 ?
O(2) C(11) 3.387(3) . 2_546 ?
O(2) C(20) 3.560(4) . 2_546 ?
O(3) C(26) 3.406(4) . 1_655 ?
O(3) C(27) 3.497(4) . 1_655 ?
O(3) C(17) 3.557(3) . 2_556 ?
C(1) C(25) 3.510(4) . 4_554 ?
C(2) C(25) 3.439(4) . 4_554 ?
C(2) C(26) 3.577(4) . 4_554 ?
C(7) C(43) 3.516(4) . 4_555 ?
C(9) C(26) 3.471(4) . 1_655 ?
C(10) C(26) 3.390(4) . 1_655 ?
C(13) C(38) 3.472(4) . 2_456 ?
C(13) C(39) 3.576(4) . 2_456 ?
C(17) C(30) 3.533(4) . 4_554 ?
C(17) C(31) 3.582(4) . 4_554 ?
C(27) C(27) 3.551(6) . 3_467 ?

loop_
_geom_torsion_atom_site_label_1
_geom_torsion_atom_site_label_2
_geom_torsion_atom_site_label_3
_geom_torsion_atom_site_label_4
_geom_torsion
_geom_torsion_site_symmetry_1
_geom_torsion_site_symmetry_2
_geom_torsion_site_symmetry_3
_geom_torsion_site_symmetry_4
_geom_torsion_publ_flag
Rh(1) N(1) C(1) S(1) 6.1(3) . . . . yes
Rh(1) N(1) C(1) C(2) -176.8(2) . . . . yes
Rh(1) N(1) C(5) S(2) -4.2(3) . . . . yes
Rh(1) N(1) C(5) C(4) 176.7(2) . . . . yes
Rh(1) N(2) C(6) S(2) 11.8(2) . . . . yes
Rh(1) N(2) C(6) C(7) -172.1(2) . . . . yes
Rh(1) N(2) C(10) S(3) -12.7(3) . . . . yes
Rh(1) N(2) C(10) C(9) 170.9(2) . . . . yes
Rh(1) N(3) C(11) S(3) 6.5(3) . . . . yes
Rh(1) N(3) C(11) C(12) -175.4(2) . . . . yes
Rh(1) N(3) C(15) S(1) -8.5(3) . . . . yes
Rh(1) N(3) C(15) C(14) 176.1(2) . . . . yes
Rh(1) C(16) C(17) C(18) -95.1(2) . . . . yes
Rh(1) C(16) C(21) C(20) 2.9(2) . . . . yes
Rh(1) C(16) C(21) C(22) 106.4(2) . . . . yes
Rh(1) C(17) C(16) C(21) 94.3(2) . . . . yes
Rh(1) C(17) C(18) C(19) -1.2(2) . . . . yes
Rh(1) C(17) C(18) C(22) -104.6(2) . . . . yes
Rh(1) C(19) C(18) C(17) 1.2(2) . . . . yes
Rh(1) C(19) C(18) C(22) 105.0(2) . . . . yes
Rh(1) C(19) C(20) C(21) -90.5(2) . . . . yes
Rh(1) C(20) C(19) C(18) 90.8(2) . . . . yes
Rh(1) C(20) C(21) C(16) -2.7(2) . . . . yes
Rh(1) C(20) C(21) C(22) -106.6(2) . . . . yes
S(1) C(1) N(1) C(5) -178.4(2) . . . . yes
S(1) C(1) C(2) C(3) 178.1(2) . . . . yes
S(1) C(15) N(3) C(11) 177.5(2) . . . . yes
S(1) C(15) C(14) C(13) -176.2(2) . . . . yes
S(2) C(5) N(1) C(1) -179.7(2) . . . . yes
S(2) C(5) C(4) C(3) -179.8(2) . . . . yes
S(2) C(6) N(2) C(10) -177.6(2) . . . . yes
S(2) C(6) C(7) C(8) 176.8(2) . . . . yes
S(3) C(10) N(2) C(6) 177.4(2) . . . . yes
S(3) C(10) C(9) C(8) -176.3(2) . . . . yes
S(3) C(11) N(3) C(15) -179.8(2) . . . . yes
S(3) C(11) C(12) C(13) 178.4(2) . . . . yes
O(1) S(1) C(1) N(1) 179.8(2) . . . . yes
O(1) S(1) C(1) C(2) 2.6(3) . . . . yes
O(1) S(1) C(15) N(3) 179.4(2) . . . . yes
O(1) S(1) C(15) C(14) -4.9(3) . . . . yes
O(2) S(2) C(5) N(1) 178.9(2) . . . . yes
O(2) S(2) C(5) C(4) -2.1(3) . . . . yes
O(2) S(2) C(6) N(2) 178.5(2) . . . . yes
O(2) S(2) C(6) C(7) 2.2(3) . . . . yes
O(3) S(3) C(10) N(2) 179.1(2) . . . . yes
O(3) S(3) C(10) C(9) -4.4(2) . . . . yes
O(3) S(3) C(11) N(3) -177.5(2) . . . . yes
O(3) S(3) C(11) C(12) 4.4(3) . . . . yes
N(1) Rh(1) N(2) C(6) 44.5(2) . . . . yes
N(1) Rh(1) N(2) C(10) -125.3(2) . . . . yes
N(1) Rh(1) N(3) C(11) 128.5(2) . . . . yes
N(1) Rh(1) N(3) C(15) -45.0(2) . . . . yes
N(1) Rh(1) C(16) C(17) -91.9(2) . . . . yes
N(1) Rh(1) C(16) C(21) 164.3(2) . . . . yes
N(1) Rh(1) C(17) C(16) 93.0(2) . . . . yes
N(1) Rh(1) C(17) C(18) -164.1(2) . . . . yes
N(1) Rh(1) C(19) C(18) 40.2(3) . . . . yes
N(1) Rh(1) C(19) C(20) 146.3(2) . . . . yes
N(1) Rh(1) C(20) C(19) -143.1(2) . . . . yes
N(1) Rh(1) C(20) C(21) -37.8(4) . . . . yes
N(1) C(1) S(1) C(15) -69.3(2) . . . . yes
N(1) C(1) C(2) C(3) 1.1(4) . . . . yes
N(1) C(5) S(2) C(6) 70.1(2) . . . . yes
N(1) C(5) C(4) C(3) -0.8(4) . . . . yes
N(2) Rh(1) N(1) C(1) 126.8(2) . . . . yes
N(2) Rh(1) N(1) C(5) -48.5(2) . . . . yes
N(2) Rh(1) N(3) C(11) 42.6(2) . . . . yes
N(2) Rh(1) N(3) C(15) -131.0(2) . . . . yes
N(2) Rh(1) C(16) C(17) 4.1(4) . . . . yes
N(2) Rh(1) C(16) C(21) -99.6(3) . . . . yes
N(2) Rh(1) C(17) C(16) -178.5(1) . . . . yes
N(2) Rh(1) C(17) C(18) -75.6(2) . . . . yes
N(2) Rh(1) C(19) C(18) 123.4(2) . . . . yes
N(2) Rh(1) C(19) C(20) -130.5(2) . . . . yes
N(2) Rh(1) C(20) C(19) 56.8(2) . . . . yes
N(2) Rh(1) C(20) C(21) 162.1(1) . . . . yes
N(2) C(6) S(2) C(5) -72.3(2) . . . . yes
N(2) C(6) C(7) C(8) 0.9(4) . . . . yes
N(2) C(10) S(3) C(11) 71.0(2) . . . . yes
N(2) C(10) C(9) C(8) -0.1(4) . . . . yes
N(3) Rh(1) N(1) C(1) 45.9(2) . . . . yes
N(3) Rh(1) N(1) C(5) -129.4(2) . . . . yes
N(3) Rh(1) N(2) C(6) 130.5(2) . . . . yes
N(3) Rh(1) N(2) C(10) -39.2(2) . . . . yes
N(3) Rh(1) C(16) C(17) 179.7(1) . . . . yes
N(3) Rh(1) C(16) C(21) 75.9(2) . . . . yes
N(3) Rh(1) C(17) C(16) -0.8(3) . . . . yes
N(3) Rh(1) C(17) C(18) 102.1(3) . . . . yes
N(3) Rh(1) C(19) C(18) -156.1(2) . . . . yes
N(3) Rh(1) C(19) C(20) -49.9(2) . . . . yes
N(3) Rh(1) C(20) C(19) 136.9(2) . . . . yes
N(3) Rh(1) C(20) C(21) -117.8(2) . . . . yes
N(3) C(11) S(3) C(10) -67.7(2) . . . . yes
N(3) C(11) C(12) C(13) 0.4(4) . . . . yes
N(3) C(15) S(1) C(1) 67.9(2) . . . . yes
N(3) C(15) C(14) C(13) -0.9(5) . . . . yes
C(1) S(1) C(15) C(14) -116.4(2) . . . . yes
C(1) N(1) Rh(1) C(16) -71.5(2) . . . . yes
C(1) N(1) Rh(1) C(17) -111.6(2) . . . . yes
C(1) N(1) Rh(1) C(19) -148.6(3) . . . . yes
C(1) N(1) Rh(1) C(20) -35.1(4) . . . . yes
C(1) N(1) C(5) C(4) 1.2(4) . . . . yes
C(1) C(2) C(3) C(4) -0.6(5) . . . . yes
C(2) C(1) S(1) C(15) 113.5(2) . . . . yes
C(2) C(1) N(1) C(5) -1.4(4) . . . . yes
C(2) C(3) C(4) C(5) 0.5(5) . . . . yes
C(4) C(5) S(2) C(6) -110.8(2) . . . . yes
C(5) S(2) C(6) C(7) 111.4(2) . . . . yes
C(5) N(1) Rh(1) C(16) 113.2(2) . . . . yes
C(5) N(1) Rh(1) C(17) 73.2(2) . . . . yes
C(5) N(1) Rh(1) C(19) 36.1(4) . . . . yes
C(5) N(1) Rh(1) C(20) 149.6(3) . . . . yes
C(6) N(2) Rh(1) C(16) -53.4(4) . . . . yes
C(6) N(2) Rh(1) C(17) -50.4(2) . . . . yes
C(6) N(2) Rh(1) C(19) -112.7(2) . . . . yes
C(6) N(2) Rh(1) C(20) -142.6(2) . . . . yes
C(6) N(2) C(10) C(9) 1.0(4) . . . . yes
C(6) C(7) C(8) C(9) 0.2(4) . . . . yes
C(7) C(6) N(2) C(10) -1.4(4) . . . . yes
C(7) C(8) C(9) C(10) -0.5(4) . . . . yes
C(9) C(10) S(3) C(11) -112.5(2) . . . . yes
C(10) S(3) C(11) C(12) 114.2(2) . . . . yes
C(10) N(2) Rh(1) C(16) 136.8(3) . . . . yes
C(10) N(2) Rh(1) C(17) 139.9(2) . . . . yes
C(10) N(2) Rh(1) C(19) 77.5(2) . . . . yes
C(10) N(2) Rh(1) C(20) 47.6(2) . . . . yes
C(11) N(3) Rh(1) C(16) -136.0(2) . . . . yes
C(11) N(3) Rh(1) C(17) -135.4(3) . . . . yes
C(11) N(3) Rh(1) C(19) -45.2(2) . . . . yes
C(11) N(3) Rh(1) C(20) -72.3(2) . . . . yes
C(11) N(3) C(15) C(14) 2.0(4) . . . . yes
C(11) C(12) C(13) C(14) 0.7(5) . . . . yes
C(12) C(11) N(3) C(15) -1.7(4) . . . . yes
C(12) C(13) C(14) C(15) -0.5(5) . . . . yes
C(15) N(3) Rh(1) C(16) 50.4(2) . . . . yes
C(15) N(3) Rh(1) C(17) 51.0(3) . . . . yes
C(15) N(3) Rh(1) C(19) 141.2(2) . . . . yes
C(15) N(3) Rh(1) C(20) 114.1(2) . . . . yes
C(16) Rh(1) C(17) C(18) 102.9(2) . . . . yes
C(16) Rh(1) C(19) C(18) -40.6(2) . . . . yes
C(16) Rh(1) C(19) C(20) 65.5(2) . . . . yes
C(16) Rh(1) C(20) C(19) -103.2(2) . . . . yes
C(16) Rh(1) C(20) C(21) 2.2(2) . . . . yes
C(16) C(17) Rh(1) C(19) -101.9(2) . . . . yes
C(16) C(17) Rh(1) C(20) -66.1(2) . . . . yes
C(16) C(17) C(18) C(19) 70.5(3) . . . . yes
C(16) C(17) C(18) C(22) -32.9(3) . . . . yes
C(16) C(21) C(20) C(19) 70.4(3) . . . . yes
C(16) C(21) C(22) C(18) -51.5(2) . . . . yes
C(17) Rh(1) C(16) C(21) -103.7(2) . . . . yes
C(17) Rh(1) C(19) C(18) -0.9(2) . . . . yes
C(17) Rh(1) C(19) C(20) 105.2(2) . . . . yes
C(17) Rh(1) C(20) C(19) -63.5(2) . . . . yes
C(17) Rh(1) C(20) C(21) 41.9(2) . . . . yes
C(17) C(16) Rh(1) C(19) 65.3(2) . . . . yes
C(17) C(16) Rh(1) C(20) 101.5(2) . . . . yes
C(17) C(16) C(21) C(20) -69.1(3) . . . . yes
C(17) C(16) C(21) C(22) 34.4(3) . . . . yes
C(17) C(18) C(19) C(20) -71.0(3) . . . . yes
C(17) C(18) C(22) C(21) 51.1(2) . . . . yes
C(18) C(17) Rh(1) C(19) 0.9(2) . . . . yes
C(18) C(17) Rh(1) C(20) 36.8(2) . . . . yes
C(18) C(17) C(16) C(21) -0.8(3) . . . . yes
C(18) C(19) Rh(1) C(20) -106.1(2) . . . . yes
C(18) C(19) C(20) C(21) 0.3(3) . . . . yes
C(18) C(22) C(21) C(20) 50.2(2) . . . . yes
C(19) Rh(1) C(16) C(21) -38.4(2) . . . . yes
C(19) Rh(1) C(20) C(21) 105.3(2) . . . . yes
C(19) C(18) C(22) C(21) -50.1(2) . . . . yes
C(19) C(20) C(21) C(22) -33.5(3) . . . . yes
C(20) Rh(1) C(16) C(21) -2.2(2) . . . . yes
C(20) C(19) C(18) C(22) 32.9(3) . . . . yes
C(23) C(24) C(25) C(26) -0.7(4) . . . . yes
C(23) C(28) C(27) C(26) -0.1(4) . . . . yes
C(23) B(1) C(29) C(30) -10.5(3) . . . . yes
C(23) B(1) C(29) C(34) 170.0(2) . . . . yes
C(23) B(1) C(35) C(36) -90.0(3) . . . . yes
C(23) B(1) C(35) C(40) 85.0(3) . . . . yes
C(23) B(1) C(41) C(42) 171.1(2) . . . . yes
C(23) B(1) C(41) C(46) -16.0(3) . . . . yes
C(24) C(23) C(28) C(27) 1.5(4) . . . . yes
C(24) C(23) B(1) C(29) -114.1(3) . . . . yes
C(24) C(23) B(1) C(35) 6.6(3) . . . . yes
C(24) C(23) B(1) C(41) 123.9(2) . . . . yes
C(24) C(25) C(26) C(27) 2.2(4) . . . . yes
C(25) C(24) C(23) C(28) -1.1(4) . . . . yes
C(25) C(24) C(23) B(1) 179.3(2) . . . . yes
C(25) C(26) C(27) C(28) -1.8(4) . . . . yes
C(27) C(28) C(23) B(1) -178.9(2) . . . . yes
C(28) C(23) B(1) C(29) 66.3(3) . . . . yes
C(28) C(23) B(1) C(35) -173.1(2) . . . . yes
C(28) C(23) B(1) C(41) -55.7(3) . . . . yes
C(29) C(30) C(31) C(32) 0.1(4) . . . . yes
C(29) C(34) C(33) C(32) 1.4(5) . . . . yes
C(29) B(1) C(35) C(36) 30.9(3) . . . . yes
C(29) B(1) C(35) C(40) -154.2(2) . . . . yes
C(29) B(1) C(41) C(42) 49.8(3) . . . . yes
C(29) B(1) C(41) C(46) -137.4(3) . . . . yes
C(30) C(29) C(34) C(33) -3.7(4) . . . . yes
C(30) C(29) B(1) C(35) -131.1(2) . . . . yes
C(30) C(29) B(1) C(41) 110.4(3) . . . . yes
C(30) C(31) C(32) C(33) -2.6(4) . . . . yes
C(31) C(30) C(29) C(34) 3.0(4) . . . . yes
C(31) C(30) C(29) B(1) -176.6(2) . . . . yes
C(31) C(32) C(33) C(34) 1.9(4) . . . . yes
C(33) C(34) C(29) B(1) 175.9(3) . . . . yes
C(34) C(29) B(1) C(35) 49.3(3) . . . . yes
C(34) C(29) B(1) C(41) -69.1(3) . . . . yes
C(35) C(36) C(37) C(38) 0.6(5) . . . . yes
C(35) C(40) C(39) C(38) 0.8(4) . . . . yes
C(35) B(1) C(41) C(42) -70.1(3) . . . . yes
C(35) B(1) C(41) C(46) 102.8(3) . . . . yes
C(36) C(35) C(40) C(39) -0.6(4) . . . . yes
C(36) C(35) B(1) C(41) 151.6(2) . . . . yes
C(36) C(37) C(38) C(39) -0.5(5) . . . . yes
C(37) C(36) C(35) C(40) -0.1(4) . . . . yes
C(37) C(36) C(35) B(1) 175.2(3) . . . . yes
C(37) C(38) C(39) C(40) -0.2(4) . . . . yes
C(39) C(40) C(35) B(1) -175.9(3) . . . . yes
C(40) C(35) B(1) C(41) -33.5(3) . . . . yes
C(41) C(42) C(43) C(44) 1.0(4) . . . . yes
C(41) C(46) C(45) C(44) 0.7(5) . . . . yes
C(42) C(41) C(46) C(45) 0.8(4) . . . . yes
C(42) C(43) C(44) C(45) 0.7(4) . . . . yes
C(43) C(42) C(41) C(46) -1.7(4) . . . . yes
C(43) C(42) C(41) B(1) 171.7(3) . . . . yes
C(43) C(44) C(45) C(46) -1.5(4) . . . . yes
C(45) C(46) C(41) B(1) -172.5(3) . . . . yes
C(45) C(46) C(41) B(1) -172.5(3) . . . . yes
